data_7203019
loop_
_publ_author_name
'Almes\%aker, Ann'
'Bourne, Susan A.'
'Ramon, Ga\"elle'
'Scott, Janet L.'
'Strauss, Christopher R.'

_publ_section_title
;
 Coordination chemistry of N,N,4-tris(pyridin-2-ylmethyl)aniline: a
 novel flexible, multimodal ligand
;
_journal_issue 11
_journal_name_full CrystEngComm
_journal_page_first 997
_journal_paper_doi 10.1039/b708465j
_journal_volume 9
_journal_year 2007
_chemical_formula_moiety '[Co(tpma)(NO3)2]'
_chemical_formula_sum 'C24 H22 Co N6 O6'
_chemical_formula_weight 549.41
_chemical_melting_point ?
_space_group_IT_number 2
_symmetry_cell_setting triclinic
_symmetry_space_group_name_Hall '-P 1'
_symmetry_space_group_name_H-M 'P -1'
_atom_sites_solution_hydrogens geom
_atom_sites_solution_primary direct
_atom_sites_solution_secondary difmap
_audit_creation_method SHELXL-97
_cell_angle_alpha 101.0790(10)
_cell_angle_beta 96.1500(10)
_cell_angle_gamma 110.0150(10)
_cell_formula_units_Z 2
_cell_length_a 9.3562(2)
_cell_length_b 10.2179(2)
_cell_length_c 13.8837(4)
_cell_measurement_temperature 113(2)
_cell_measurement_theta_max 28.3
_cell_volume 1202.18(5)
_computing_cell_refinement 'Collect (Nonius (2000)'
_computing_data_collection 'Collect (Nonius (2000)'
_computing_data_reduction 'Collect (Nonius (2000)'
_computing_molecular_graphics 'WebLab ViewerPro (1997)'
_computing_publication_material 'SHELX-97 (Sheldrick, 1997)'
_computing_structure_refinement 'SHELXL-97 (Sheldrick, 1997)'
_computing_structure_solution 'SHELXS-97 (Sheldrick, 1990)'
_diffrn_ambient_temperature 113(2)
_diffrn_measured_fraction_theta_full 0.991
_diffrn_measured_fraction_theta_max 0.991
_diffrn_radiation_monochromator graphite
_diffrn_radiation_source 'fine-focus sealed tube'
_diffrn_radiation_type MoK\a
_diffrn_radiation_wavelength 0.71073
_diffrn_reflns_av_R_equivalents 0.0826
_diffrn_reflns_av_sigmaI/netI 0.0747
_diffrn_reflns_limit_h_max 12
_diffrn_reflns_limit_h_min -12
_diffrn_reflns_limit_k_max 12
_diffrn_reflns_limit_k_min -13
_diffrn_reflns_limit_l_max 18
_diffrn_reflns_limit_l_min -18
_diffrn_reflns_number 23407
_diffrn_reflns_theta_full 28.26
_diffrn_reflns_theta_max 28.26
_diffrn_reflns_theta_min 3.02
_exptl_absorpt_coefficient_mu 0.767
_exptl_absorpt_correction_type none
_exptl_crystal_colour red
_exptl_crystal_density_diffrn 1.518
_exptl_crystal_density_meas ?
_exptl_crystal_density_method .
_exptl_crystal_description plates
_exptl_crystal_F_000 566
_exptl_crystal_size_max 0.25
_exptl_crystal_size_mid 0.12
_exptl_crystal_size_min 0.07
_refine_diff_density_max 0.417
_refine_diff_density_min -0.439
_refine_diff_density_rms 0.065
_refine_ls_extinction_method none
_refine_ls_goodness_of_fit_ref 1.044
_refine_ls_hydrogen_treatment constr
_refine_ls_matrix_type full
_refine_ls_number_parameters 334
_refine_ls_number_reflns 5910
_refine_ls_number_restraints 0
_refine_ls_restrained_S_all 1.044
_refine_ls_R_factor_all 0.0725
_refine_ls_R_factor_gt 0.0377
_refine_ls_shift/su_max 0.001
_refine_ls_shift/su_mean 0.000
_refine_ls_structure_factor_coef Fsqd
_refine_ls_weighting_details 'calc w=1/[\s^2^(Fo^2^)+(0.0368P)^2^+0.0586P] where P=(Fo^2^+2Fc^2^)/3'
_refine_ls_weighting_scheme calc
_refine_ls_wR_factor_gt 0.0803
_refine_ls_wR_factor_ref 0.0889
_reflns_number_gt 4121
_reflns_number_total 5910
_reflns_threshold_expression >2sigma(I)
_cod_data_source_file b708465j.txt
_cod_data_source_block c:\gaelle~1\articl~2\struct~2\(4)-co~1\ann2
_cod_depositor_comments
;
The following automatic conversions were performed:
'_symmetry_cell_setting' value 'Triclinic' changed to 'triclinic'
according to '/home/saulius/struct/CIF-dictionaries/cif_core.dic'
dictionary named 'cif_core.dic' version 2.4.1 from 2010-06-29.

Automatic conversion script
Id: cif_fix_enum 1527 2010-12-29 10:47:43Z saulius 

The following automatic conversions were performed:

'_chemical_melting_point' value '-' was changed to '?' - the value is
undefined or not given.

Automatic conversion script
Id: cif_fix_values 1646 2011-03-28 12:23:43Z adriana 
;
_cod_original_sg_symbol_H-M P-1
_cod_database_code 7203019

loop_
_symmetry_equiv_pos_as_xyz
'x, y, z'
'-x, -y, -z'

loop_
_atom_site_label
_atom_site_type_symbol
_atom_site_fract_x
_atom_site_fract_y
_atom_site_fract_z
_atom_site_U_iso_or_equiv
_atom_site_adp_type
_atom_site_occupancy
_atom_site_symmetry_multiplicity
_atom_site_calc_flag
_atom_site_refinement_flags
_atom_site_disorder_assembly
_atom_site_disorder_group
Co1 Co 0.34935(3) 0.26590(2) 0.271611(19) 0.01950(9) Uani 1 1 d . . .
O1A O 0.35262(15) 0.40596(13) 0.40353(10) 0.0257(3) Uani 1 1 d . . .
N1B N 0.24466(19) 0.42933(16) 0.14937(13) 0.0261(4) Uani 1 1 d . . .
O1B O 0.25035(16) 0.30419(13) 0.14401(10) 0.0280(3) Uani 1 1 d . . .
N2 N 0.25766(17) 0.04887(15) 0.20086(11) 0.0196(3) Uani 1 1 d . . .
O2A O 0.13069(15) 0.24548(13) 0.33006(10) 0.0276(3) Uani 1 1 d . . .
N1A N 0.20706(19) 0.35205(17) 0.40260(12) 0.0272(4) Uani 1 1 d . . .
O3A O 0.14743(18) 0.40004(17) 0.46776(11) 0.0417(4) Uani 1 1 d . . .
O3B O 0.1880(2) 0.45337(15) 0.07374(11) 0.0447(4) Uani 1 1 d . . .
N3 N 0.57694(17) 0.35202(15) 0.25368(11) 0.0214(4) Uani 1 1 d . . .
C5 C 0.1880(2) -0.00384(19) 0.52668(14) 0.0235(4) Uani 1 1 d . . .
H5 H 0.1056 -0.0929 0.5199 0.028 Uiso 1 1 calc R . .
C20 C 0.2183(2) 0.0939(2) 0.78976(14) 0.0240(4) Uani 1 1 d . . .
C12 C 0.1289(2) -0.01007(19) 0.12972(14) 0.0223(4) Uani 1 1 d . . .
H12 H 0.0803 0.0509 0.1100 0.027 Uiso 1 1 calc R . .
C6 C 0.2743(2) 0.0139(2) 0.45145(14) 0.0241(4) Uani 1 1 d . . .
H6 H 0.2503 -0.0632 0.3942 0.029 Uiso 1 1 calc R . .
N1 N 0.47442(17) 0.16870(16) 0.37556(12) 0.0221(4) Uani 1 1 d . . .
C14 C 0.6867(2) 0.34105(19) 0.31903(14) 0.0225(4) Uani 1 1 d . . .
C4 C 0.2199(2) 0.10609(19) 0.61154(14) 0.0227(4) Uani 1 1 d . . .
C1 C 0.3956(2) 0.14319(19) 0.45874(14) 0.0213(4) Uani 1 1 d . . .
O2B O 0.2957(2) 0.51907(15) 0.22997(11) 0.0475(5) Uani 1 1 d . . .
C18 C 0.6222(2) 0.41962(19) 0.18118(14) 0.0258(4) Uani 1 1 d . . .
H18 H 0.5454 0.4289 0.1353 0.031 Uiso 1 1 calc R . .
C8 C 0.3268(2) -0.03700(19) 0.22947(14) 0.0216(4) Uani 1 1 d . . .
C21 C 0.2013(2) -0.0314(2) 0.82094(15) 0.0280(5) Uani 1 1 d . . .
H21 H 0.1294 -0.1217 0.7818 0.034 Uiso 1 1 calc R . .
N4 N 0.3205(2) 0.22316(18) 0.84245(13) 0.0335(4) Uani 1 1 d . . .
C13 C 0.6338(2) 0.2779(2) 0.40427(16) 0.0299(5) Uani 1 1 d . . .
H13B H 0.7054 0.2333 0.4274 0.036 Uiso 1 1 calc R . .
H13A H 0.6378 0.3559 0.4606 0.036 Uiso 1 1 calc R . .
C15 C 0.8412(2) 0.3940(2) 0.31274(15) 0.0270(5) Uani 1 1 d . . .
H15 H 0.9164 0.3839 0.3594 0.032 Uiso 1 1 calc R . .
C2 C 0.4308(2) 0.2513(2) 0.54588(15) 0.0269(5) Uani 1 1 d . . .
H2 H 0.5159 0.3391 0.5544 0.032 Uiso 1 1 calc R . .
C11 C 0.0642(2) -0.1547(2) 0.08420(15) 0.0263(4) Uani 1 1 d . . .
H11 H -0.0277 -0.1933 0.0348 0.032 Uiso 1 1 calc R . .
C9 C 0.2692(2) -0.1833(2) 0.18578(16) 0.0288(5) Uani 1 1 d . . .
H9 H 0.3201 -0.2424 0.2060 0.035 Uiso 1 1 calc R . .
C19 C 0.1248(2) 0.0906(2) 0.69341(15) 0.0269(4) Uani 1 1 d . . .
H19A H 0.0854 0.1697 0.7048 0.032 Uiso 1 1 calc R . .
H19B H 0.0345 -0.0013 0.6716 0.032 Uiso 1 1 calc R . .
C7 C 0.4717(2) 0.0358(2) 0.30784(15) 0.0251(4) Uani 1 1 d . . .
H7B H 0.4810 -0.0320 0.3481 0.030 Uiso 1 1 calc R . .
H7A H 0.5624 0.0604 0.2746 0.030 Uiso 1 1 calc R . .
C10 C 0.1373(3) -0.2421(2) 0.11266(16) 0.0307(5) Uani 1 1 d . . .
H10 H 0.0968 -0.3421 0.0820 0.037 Uiso 1 1 calc R . .
C3 C 0.3439(2) 0.2327(2) 0.61986(15) 0.0279(5) Uani 1 1 d . . .
H3 H 0.3696 0.3087 0.6780 0.033 Uiso 1 1 calc R . .
C23 C 0.3955(3) 0.1103(3) 0.96424(16) 0.0391(6) Uani 1 1 d . . .
H23 H 0.4586 0.1199 1.0255 0.047 Uiso 1 1 calc R . .
C17 C 0.7738(2) 0.4754(2) 0.17100(16) 0.0321(5) Uani 1 1 d . . .
H17 H 0.8015 0.5224 0.1192 0.038 Uiso 1 1 calc R . .
C16 C 0.8856(2) 0.4619(2) 0.23765(16) 0.0317(5) Uani 1 1 d . . .
H16 H 0.9915 0.4987 0.2320 0.038 Uiso 1 1 calc R . .
C22 C 0.2911(2) -0.0223(2) 0.91005(16) 0.0352(5) Uani 1 1 d . . .
H22 H 0.2809 -0.1061 0.9333 0.042 Uiso 1 1 calc R . .
C24 C 0.4060(3) 0.2287(3) 0.92730(16) 0.0406(6) Uani 1 1 d . . .
H24 H 0.4786 0.3198 0.9647 0.049 Uiso 1 1 calc R . .

loop_
_atom_site_aniso_label
_atom_site_aniso_U_11
_atom_site_aniso_U_22
_atom_site_aniso_U_33
_atom_site_aniso_U_23
_atom_site_aniso_U_13
_atom_site_aniso_U_12
Co1 0.01834(15) 0.01522(14) 0.02427(16) 0.00611(10) 0.00143(11) 0.00551(10)
O1A 0.0218(8) 0.0195(7) 0.0317(8) 0.0049(6) -0.0029(6) 0.0057(6)
N1B 0.0294(10) 0.0181(8) 0.0305(10) 0.0073(7) 0.0001(8) 0.0092(7)
O1B 0.0368(8) 0.0185(7) 0.0313(8) 0.0070(6) -0.0005(6) 0.0149(6)
N2 0.0209(8) 0.0171(8) 0.0251(9) 0.0086(7) 0.0084(7) 0.0092(6)
O2A 0.0233(7) 0.0197(7) 0.0321(8) -0.0035(6) 0.0009(6) 0.0053(6)
N1A 0.0273(10) 0.0250(9) 0.0302(10) 0.0034(8) 0.0000(8) 0.0144(8)
O3A 0.0397(9) 0.0526(10) 0.0343(9) -0.0070(7) 0.0044(7) 0.0293(8)
O3B 0.0697(12) 0.0303(8) 0.0345(9) 0.0097(7) -0.0132(8) 0.0249(8)
N3 0.0213(9) 0.0177(8) 0.0242(9) 0.0079(7) 0.0040(7) 0.0047(6)
C5 0.0195(10) 0.0209(10) 0.0277(11) 0.0107(8) 0.0009(9) 0.0030(8)
C20 0.0238(11) 0.0270(10) 0.0250(11) 0.0077(8) 0.0112(9) 0.0115(8)
C12 0.0238(11) 0.0199(10) 0.0256(11) 0.0072(8) 0.0092(9) 0.0089(8)
C6 0.0224(10) 0.0234(10) 0.0237(11) 0.0088(8) 0.0007(8) 0.0044(8)
N1 0.0178(8) 0.0235(8) 0.0258(9) 0.0116(7) 0.0039(7) 0.0058(7)
C14 0.0203(10) 0.0184(9) 0.0273(11) 0.0068(8) 0.0032(8) 0.0051(8)
C4 0.0217(10) 0.0240(10) 0.0256(11) 0.0125(8) 0.0028(8) 0.0095(8)
C1 0.0199(10) 0.0227(10) 0.0256(11) 0.0140(8) 0.0030(8) 0.0091(8)
O2B 0.0791(13) 0.0203(8) 0.0347(9) 0.0000(7) -0.0116(9) 0.0184(8)
C18 0.0306(12) 0.0225(10) 0.0255(11) 0.0098(8) 0.0056(9) 0.0093(8)
C8 0.0261(11) 0.0224(10) 0.0259(11) 0.0126(8) 0.0151(9) 0.0142(8)
C21 0.0259(11) 0.0314(11) 0.0311(12) 0.0101(9) 0.0114(9) 0.0129(9)
N4 0.0384(11) 0.0307(10) 0.0291(10) 0.0060(8) 0.0047(8) 0.0115(8)
C13 0.0167(10) 0.0381(12) 0.0324(12) 0.0186(10) 0.0003(9) 0.0029(9)
C15 0.0210(11) 0.0271(10) 0.0328(12) 0.0086(9) 0.0054(9) 0.0079(8)
C2 0.0254(11) 0.0178(9) 0.0347(12) 0.0095(8) 0.0054(9) 0.0030(8)
C11 0.0269(11) 0.0200(10) 0.0279(11) 0.0030(8) 0.0092(9) 0.0038(8)
C9 0.0405(13) 0.0212(10) 0.0360(12) 0.0131(9) 0.0189(10) 0.0185(9)
C19 0.0242(11) 0.0281(10) 0.0302(11) 0.0102(9) 0.0062(9) 0.0101(9)
C7 0.0247(11) 0.0260(10) 0.0358(12) 0.0171(9) 0.0118(9) 0.0163(8)
C10 0.0438(13) 0.0159(10) 0.0327(12) 0.0046(9) 0.0176(11) 0.0093(9)
C3 0.0328(12) 0.0211(10) 0.0295(12) 0.0067(8) 0.0072(9) 0.0090(9)
C23 0.0370(13) 0.0611(16) 0.0229(12) 0.0117(11) 0.0050(10) 0.0224(12)
C17 0.0349(13) 0.0319(11) 0.0352(13) 0.0173(9) 0.0172(10) 0.0115(9)
C16 0.0238(11) 0.0304(11) 0.0422(13) 0.0115(10) 0.0140(10) 0.0080(9)
C22 0.0347(13) 0.0476(14) 0.0397(14) 0.0246(11) 0.0195(11) 0.0244(11)
C24 0.0421(14) 0.0432(13) 0.0278(13) 0.0026(10) 0.0002(11) 0.0105(11)

loop_
_atom_type_symbol
_atom_type_description
_atom_type_scat_dispersion_real
_atom_type_scat_dispersion_imag
_atom_type_scat_source
C C 0.0033 0.0016 'International Tables Vol C Tables 4.2.6.8 and 6.1.1.4'
H H 0.0000 0.0000 'International Tables Vol C Tables 4.2.6.8 and 6.1.1.4'
N N 0.0061 0.0033 'International Tables Vol C Tables 4.2.6.8 and 6.1.1.4'
O O 0.0106 0.0060 'International Tables Vol C Tables 4.2.6.8 and 6.1.1.4'
Co Co 0.3494 0.9721 'International Tables Vol C Tables 4.2.6.8 and 6.1.1.4'

loop_
_geom_angle_atom_site_label_1
_geom_angle_atom_site_label_2
_geom_angle_atom_site_label_3
_geom_angle
_geom_angle_site_symmetry_1
_geom_angle_site_symmetry_3
_geom_angle_publ_flag
N3 Co1 N2 109.00(6) . . ?
N3 Co1 O1B 96.62(6) . . ?
N2 Co1 O1B 88.17(5) . . ?
N3 Co1 O1A 101.24(6) . . ?
N2 Co1 O1A 140.40(6) . . ?
O1B Co1 O1A 113.48(5) . . ?
N3 Co1 O2A 160.14(5) . . ?
N2 Co1 O2A 90.34(5) . . ?
O1B Co1 O2A 88.23(5) . . ?
O1A Co1 O2A 59.41(5) . . ?
N3 Co1 N1 77.54(6) . . ?
N2 Co1 N1 77.31(6) . . ?
O1B Co1 N1 161.35(5) . . ?
O1A Co1 N1 85.12(5) . . ?
O2A Co1 N1 103.30(5) . . ?
N1A O1A Co1 96.10(10) . . ?
O3B N1B O2B 123.15(16) . . ?
O3B N1B O1B 118.45(15) . . ?
O2B N1B O1B 118.40(16) . . ?
N1B O1B Co1 118.08(11) . . ?
C12 N2 C8 118.80(15) . . ?
C12 N2 Co1 122.43(12) . . ?
C8 N2 Co1 118.73(12) . . ?
N1A O2A Co1 89.41(10) . . ?
O3A N1A O2A 122.92(17) . . ?
O3A N1A O1A 122.01(16) . . ?
O2A N1A O1A 115.07(15) . . ?
C14 N3 C18 118.07(16) . . ?
C14 N3 Co1 117.75(12) . . ?
C18 N3 Co1 124.18(13) . . ?
C4 C5 C6 121.23(17) . . ?
N4 C20 C21 122.16(19) . . ?
N4 C20 C19 116.50(17) . . ?
C21 C20 C19 121.33(17) . . ?
N2 C12 C11 123.03(17) . . ?
C5 C6 C1 120.92(18) . . ?
C1 N1 C13 114.62(15) . . ?
C1 N1 C7 113.89(14) . . ?
C13 N1 C7 110.47(15) . . ?
C1 N1 Co1 110.39(11) . . ?
C13 N1 Co1 102.69(11) . . ?
C7 N1 Co1 103.63(11) . . ?
N3 C14 C15 122.03(18) . . ?
N3 C14 C13 116.46(16) . . ?
C15 C14 C13 121.35(17) . . ?
C3 C4 C5 117.57(18) . . ?
C3 C4 C19 120.23(17) . . ?
C5 C4 C19 122.20(16) . . ?
C6 C1 C2 117.53(18) . . ?
C6 C1 N1 121.24(17) . . ?
C2 C1 N1 121.05(16) . . ?
N3 C18 C17 122.92(19) . . ?
N2 C8 C9 121.23(18) . . ?
N2 C8 C7 116.15(15) . . ?
C9 C8 C7 122.58(17) . . ?
C22 C21 C20 118.94(19) . . ?
C24 N4 C20 117.69(19) . . ?
N1 C13 C14 112.18(16) . . ?
C14 C15 C16 119.22(19) . . ?
C3 C2 C1 120.98(18) . . ?
C12 C11 C10 117.91(19) . . ?
C10 C9 C8 119.28(18) . . ?
C20 C19 C4 111.83(16) . . ?
N1 C7 C8 113.05(14) . . ?
C9 C10 C11 119.72(17) . . ?
C2 C3 C4 121.69(19) . . ?
C22 C23 C24 118.4(2) . . ?
C18 C17 C16 118.62(19) . . ?
C17 C16 C15 119.14(19) . . ?
C23 C22 C21 118.9(2) . . ?
N4 C24 C23 124.0(2) . . ?

loop_
_geom_bond_atom_site_label_1
_geom_bond_atom_site_label_2
_geom_bond_distance
_geom_bond_site_symmetry_2
_geom_bond_publ_flag
Co1 N3 2.0702(15) . ?
Co1 N2 2.0734(14) . ?
Co1 O1B 2.0765(13) . ?
Co1 O1A 2.0867(13) . ?
Co1 O2A 2.2396(13) . ?
Co1 N1 2.3288(15) . ?
O1A N1A 1.280(2) . ?
N1B O3B 1.230(2) . ?
N1B O2B 1.230(2) . ?
N1B O1B 1.2862(19) . ?
N2 C12 1.345(2) . ?
N2 C8 1.347(2) . ?
O2A N1A 1.266(2) . ?
N1A O3A 1.223(2) . ?
N3 C14 1.345(2) . ?
N3 C18 1.352(2) . ?
C5 C4 1.388(3) . ?
C5 C6 1.389(3) . ?
C20 N4 1.344(2) . ?
C20 C21 1.394(3) . ?
C20 C19 1.506(3) . ?
C12 C11 1.377(3) . ?
C6 C1 1.393(2) . ?
N1 C1 1.453(2) . ?
N1 C13 1.480(2) . ?
N1 C7 1.486(2) . ?
C14 C15 1.379(3) . ?
C14 C13 1.504(3) . ?
C4 C3 1.385(3) . ?
C4 C19 1.516(3) . ?
C1 C2 1.394(3) . ?
C18 C17 1.370(3) . ?
C8 C9 1.387(3) . ?
C8 C7 1.502(3) . ?
C21 C22 1.387(3) . ?
N4 C24 1.331(3) . ?
C15 C16 1.384(3) . ?
C2 C3 1.379(3) . ?
C11 C10 1.385(3) . ?
C9 C10 1.380(3) . ?
C23 C22 1.379(3) . ?
C23 C24 1.381(3) . ?
C17 C16 1.382(3) . ?
